data_4516877
loop_
_publ_author_name
'Wang, Jun'
'Wu, Yayang'
'Sheng, Wanle'
'Yu, Changjiang'
'Wei, Yun'
'Hao, Erhong'
'Jiao, Lijuan'

_publ_section_title
;
 Synthesis, Structure, and Properties of \b-Vinyl Ketone/Ester
 Functionalized AzaBODIPYs from FormylazaBODIPYs.
;
_journal_issue 6
_journal_name_full 'ACS omega'
_journal_page_first 2568
_journal_page_last 2576
_journal_paper_doi 10.1021/acsomega.7b00393
_journal_volume 2
_journal_year 2017
_chemical_formula_sum 'C39 H32 B F2 N3 O4'
_chemical_formula_weight 655.49
_space_group_IT_number 2
_space_group_name_Hall '-P 1'
_space_group_name_H-M_alt 'P -1'
_symmetry_cell_setting triclinic
_symmetry_space_group_name_H-M 'P -1'
_atom_sites_solution_hydrogens geom
_atom_sites_solution_primary direct
_atom_sites_solution_secondary difmap
_audit_creation_method SHELXL-97
_cell_angle_alpha 106.1840(10)
_cell_angle_beta 98.2920(10)
_cell_angle_gamma 98.5180(10)
_cell_formula_units_Z 2
_cell_length_a 10.8724(12)
_cell_length_b 12.3475(14)
_cell_length_c 13.0261(15)
_cell_measurement_reflns_used 6910
_cell_measurement_temperature 293(2)
_cell_measurement_theta_max 2.4902
_cell_measurement_theta_min 28.6246
_cell_volume 1628.9(3)
_computing_cell_refinement 'Bruker SMART'
_computing_data_collection 'Bruker SMART'
_computing_data_reduction 'Bruker SAINT'
_computing_molecular_graphics 'Bruker SHELXTL'
_computing_publication_material 'Bruker SHELXTL'
_computing_structure_refinement 'SHELXL-97 (Sheldrick, 1997)'
_computing_structure_solution 'SHELXS-97 (Sheldrick, 1990)'
_diffrn_ambient_temperature 293(2)
_diffrn_measured_fraction_theta_full 0.974
_diffrn_measured_fraction_theta_max 0.974
_diffrn_measurement_device_type 'CCD area detector'
_diffrn_measurement_method 'phi and omega scans'
_diffrn_radiation_monochromator graphite
_diffrn_radiation_source 'fine-focus sealed tube'
_diffrn_radiation_type MoK\a
_diffrn_radiation_wavelength 0.71073
_diffrn_reflns_av_R_equivalents 0.0199
_diffrn_reflns_av_sigmaI/netI 0.0300
_diffrn_reflns_limit_h_max 14
_diffrn_reflns_limit_h_min -14
_diffrn_reflns_limit_k_max 16
_diffrn_reflns_limit_k_min -15
_diffrn_reflns_limit_l_max 15
_diffrn_reflns_limit_l_min -16
_diffrn_reflns_number 14153
_diffrn_reflns_theta_full 27.62
_diffrn_reflns_theta_max 27.62
_diffrn_reflns_theta_min 1.66
_exptl_absorpt_coefficient_mu 0.094
_exptl_absorpt_correction_T_max 0.9906
_exptl_absorpt_correction_T_min 0.9869
_exptl_absorpt_correction_type multi-scan
_exptl_crystal_colour colorless
_exptl_crystal_density_diffrn 1.336
_exptl_crystal_density_method 'not measured'
_exptl_crystal_description block
_exptl_crystal_F_000 684
_exptl_crystal_size_max 0.14
_exptl_crystal_size_mid 0.12
_exptl_crystal_size_min 0.10
_refine_diff_density_max 0.852
_refine_diff_density_min -0.316
_refine_diff_density_rms 0.049
_refine_ls_extinction_method none
_refine_ls_goodness_of_fit_ref 1.037
_refine_ls_hydrogen_treatment mixed
_refine_ls_matrix_type full
_refine_ls_number_parameters 445
_refine_ls_number_reflns 7363
_refine_ls_number_restraints 7
_refine_ls_restrained_S_all 1.043
_refine_ls_R_factor_all 0.0775
_refine_ls_R_factor_gt 0.0595
_refine_ls_shift/su_max 0.000
_refine_ls_shift/su_mean 0.000
_refine_ls_structure_factor_coef Fsqd
_refine_ls_weighting_details 'calc w=1/[\s^2^(Fo^2^)+(0.1120P)^2^+0.4898P] where P=(Fo^2^+2Fc^2^)/3'
_refine_ls_weighting_scheme calc
_refine_ls_wR_factor_gt 0.1790
_refine_ls_wR_factor_ref 0.1987
_reflns_number_gt 5419
_reflns_number_total 7363
_reflns_threshold_expression >2sigma(I)
_cod_data_source_file ao7b00393_si_002.cif
_cod_data_source_block 140509a_0m
_cod_depositor_comments
;
The following automatic conversions were performed:

data item '_symmetry_cell_setting' value 'Triclinic' was changed to
'triclinic' in accordance with the
/home/saulius/struct/COD-crude-data/automatic-downloads/DataCite-retrospective/ACS/depositions/lib/dictionaries/cif_core.dic
dictionary named 'cif_core.dic' version 2.4.2 last updated on
2011-04-26.

Automatic conversion script
Id: cif_fix_values 6909 2019-04-08 15:41:33Z antanas 
;
_cod_original_sg_symbol_H-M P-1
_cod_database_code 4516877

loop_
_symmetry_equiv_pos_as_xyz
'x, y, z'
'-x, -y, -z'

loop_
_atom_site_label
_atom_site_type_symbol
_atom_site_fract_x
_atom_site_fract_y
_atom_site_fract_z
_atom_site_U_iso_or_equiv
_atom_site_adp_type
_atom_site_occupancy
_atom_site_symmetry_multiplicity
_atom_site_calc_flag
_atom_site_refinement_flags
B1 B 0.5472(2) -0.04300(19) 0.19049(18) 0.0434(5) Uani 1 1 d .
C1 C 0.45142(18) 0.06405(16) 0.36145(16) 0.0411(4) Uani 1 1 d .
C2 C 0.4718(2) 0.17985(17) 0.43046(17) 0.0470(5) Uani 1 1 d .
H2 H 0.4311 0.2055 0.4881 0.056 Uiso 1 1 calc R
C3 C 0.56070(19) 0.24737(16) 0.39848(16) 0.0425(4) Uani 1 1 d .
C4 C 0.59572(18) 0.17085(15) 0.30678(15) 0.0398(4) Uani 1 1 d .
C5 C 0.70791(18) 0.12153(15) 0.17069(15) 0.0399(4) Uani 1 1 d .
C6 C 0.79277(19) 0.14345(17) 0.10350(16) 0.0421(4) Uani 1 1 d .
C7 C 0.78746(19) 0.03856(16) 0.02464(16) 0.0430(4) Uani 1 1 d .
C8 C 0.69993(19) -0.04571(16) 0.04756(15) 0.0414(4) Uani 1 1 d .
C9 C 0.36460(19) -0.03200(16) 0.37304(16) 0.0421(4) Uani 1 1 d .
C10 C 0.3281(2) -0.14086(19) 0.29577(18) 0.0595(6) Uani 1 1 d .
H10 H 0.3597 -0.1549 0.2317 0.071 Uiso 1 1 calc R
C11 C 0.2463(3) -0.2277(2) 0.3126(2) 0.0632(7) Uani 1 1 d .
H11 H 0.2240 -0.2996 0.2600 0.076 Uiso 1 1 calc R
C12 C 0.1970(2) -0.20994(18) 0.40635(18) 0.0478(5) Uani 1 1 d .
C13 C 0.2320(2) -0.10310(19) 0.48474(18) 0.0520(5) Uani 1 1 d .
H13 H 0.2003 -0.0898 0.5488 0.062 Uiso 1 1 calc R
C14 C 0.3143(2) -0.01645(18) 0.46745(18) 0.0504(5) Uani 1 1 d .
H14 H 0.3370 0.0549 0.5208 0.060 Uiso 1 1 calc R
C15 C 0.0677(3) -0.2899(2) 0.5108(2) 0.0689(7) Uani 1 1 d .
H15A H 0.1365 -0.2668 0.5725 0.103 Uiso 1 1 calc R
H15B H 0.0178 -0.3624 0.5070 0.103 Uiso 1 1 calc R
H15C H 0.0155 -0.2330 0.5185 0.103 Uiso 1 1 calc R
C16 C 0.61645(19) 0.37017(16) 0.44896(17) 0.0440(4) Uani 1 1 d .
C17 C 0.6741(2) 0.43679(18) 0.39221(19) 0.0550(5) Uani 1 1 d .
H17 H 0.6757 0.4039 0.3190 0.066 Uiso 1 1 calc R
C18 C 0.7291(2) 0.55129(19) 0.4433(2) 0.0622(6) Uani 1 1 d .
H18 H 0.7676 0.5944 0.4042 0.075 Uiso 1 1 calc R
C19 C 0.7276(2) 0.6019(2) 0.5506(2) 0.0652(7) Uani 1 1 d .
H19 H 0.7653 0.6789 0.5847 0.078 Uiso 1 1 calc R
C20 C 0.6697(3) 0.5378(2) 0.6076(2) 0.0676(7) Uani 1 1 d .
H20 H 0.6675 0.5719 0.6805 0.081 Uiso 1 1 calc R
C21 C 0.6147(2) 0.42313(19) 0.55776(18) 0.0555(5) Uani 1 1 d .
H21 H 0.5760 0.3809 0.5975 0.067 Uiso 1 1 calc R
C22 C 0.8572(2) 0.26101(16) 0.11461(16) 0.0443(4) Uani 1 1 d .
C23 C 0.9440(3) 0.3265(2) 0.2074(2) 0.0683(7) Uani 1 1 d .
H23 H 0.9700 0.2930 0.2604 0.082 Uiso 1 1 calc R
C24 C 0.9925(3) 0.4399(3) 0.2227(3) 0.0840(9) Uani 1 1 d .
H24 H 1.0513 0.4828 0.2855 0.101 Uiso 1 1 calc R
C25 C 0.9546(3) 0.4900(2) 0.1459(4) 0.0900(10) Uani 1 1 d .
H25 H 0.9858 0.5675 0.1570 0.108 Uiso 1 1 calc R
C26 C 0.8709(4) 0.4263(3) 0.0526(4) 0.1028(12) Uani 1 1 d .
H26 H 0.8458 0.4603 -0.0002 0.123 Uiso 1 1 calc R
C27 C 0.8229(3) 0.3107(2) 0.0360(2) 0.0739(8) Uani 1 1 d .
H27 H 0.7674 0.2672 -0.0285 0.089 Uiso 1 1 calc R
C28 C 0.8541(2) 0.02847(19) -0.06573(17) 0.0503(5) Uani 1 1 d .
H28 H 0.9191 0.0908 -0.0555 0.060 Uiso 1 1 calc R
C29 C 0.8392(3) -0.0515(2) -0.1577(2) 0.0667(7) Uani 1 1 d .
H29 H 0.7766 -0.1166 -0.1710 0.080 Uiso 1 1 calc R
C30 C 0.9152(3) -0.0473(2) -0.2449(2) 0.0642(5) Uani 1 1 d U
C31 C 1.0708(3) 0.0675(3) -0.3018(2) 0.0751(8) Uani 1 1 d .
H31A H 1.1370 0.0233 -0.2975 0.090 Uiso 1 1 calc R
H31B H 1.0195 0.0377 -0.3748 0.090 Uiso 1 1 calc R
C32 C 1.1275(3) 0.1888(3) -0.2794(3) 0.0932(10) Uani 1 1 d .
H32A H 1.0618 0.2328 -0.2795 0.140 Uiso 1 1 calc R
H32B H 1.1748 0.1969 -0.3345 0.140 Uiso 1 1 calc R
H32C H 1.1833 0.2162 -0.2093 0.140 Uiso 1 1 calc R
C33 C 0.6698(2) -0.17053(16) -0.00683(15) 0.0427(4) Uani 1 1 d .
C34 C 0.7694(2) -0.22977(19) -0.01952(19) 0.0541(5) Uani 1 1 d .
H34 H 0.8526 -0.1893 0.0049 0.065 Uiso 1 1 calc R
C35 C 0.7463(3) -0.3470(2) -0.0676(2) 0.0634(6) Uani 1 1 d .
H35 H 0.8137 -0.3849 -0.0760 0.076 Uiso 1 1 calc R
C36 C 0.6232(3) -0.40856(18) -0.10342(19) 0.0611(6) Uani 1 1 d .
C37 C 0.5227(3) -0.3515(2) -0.09468(19) 0.0606(6) Uani 1 1 d .
H37 H 0.4397 -0.3921 -0.1208 0.073 Uiso 1 1 calc R
C38 C 0.5475(2) -0.23310(18) -0.04652(17) 0.0527(5) Uani 1 1 d .
H38 H 0.4800 -0.1949 -0.0408 0.063 Uiso 1 1 calc R
C39 C 0.4854(4) -0.5929(2) -0.1804(3) 0.1029(12) Uani 1 1 d .
H39A H 0.4401 -0.5738 -0.1219 0.154 Uiso 1 1 calc R
H39B H 0.4897 -0.6730 -0.1986 0.154 Uiso 1 1 calc R
H39C H 0.4420 -0.5778 -0.2430 0.154 Uiso 1 1 calc R
F1 F 0.58703(14) -0.12564(10) 0.23172(11) 0.0610(4) Uani 1 1 d .
F2 F 0.43564(13) -0.08651(12) 0.11510(10) 0.0631(4) Uani 1 1 d .
N1 N 0.52674(15) 0.05968(13) 0.28571(13) 0.0400(4) Uani 1 1 d .
N2 N 0.68180(16) 0.20003(13) 0.25352(13) 0.0412(4) Uani 1 1 d .
N3 N 0.65071(16) 0.00621(13) 0.13482(13) 0.0409(4) Uani 1 1 d .
O1 O 0.11679(16) -0.30120(14) 0.41405(14) 0.0620(4) Uani 1 1 d .
O2 O 0.6103(2) -0.52508(14) -0.14755(18) 0.0872(7) Uani 1 1 d .
O3 O 0.9065(3) -0.12390(19) -0.32263(18) 0.0981(8) Uani 1 1 d .
O4 O 0.99097(18) 0.05612(16) -0.22134(14) 0.0674(4) Uani 1 1 d U

loop_
_atom_site_aniso_label
_atom_site_aniso_U_11
_atom_site_aniso_U_22
_atom_site_aniso_U_33
_atom_site_aniso_U_23
_atom_site_aniso_U_13
_atom_site_aniso_U_12
B1 0.0496(12) 0.0362(10) 0.0398(11) 0.0050(8) 0.0123(9) 0.0038(9)
C1 0.0445(10) 0.0360(9) 0.0409(10) 0.0086(7) 0.0120(8) 0.0053(8)
C2 0.0538(12) 0.0372(10) 0.0487(11) 0.0069(8) 0.0211(9) 0.0064(8)
C3 0.0507(11) 0.0333(9) 0.0411(10) 0.0059(7) 0.0137(8) 0.0073(8)
C4 0.0456(10) 0.0328(9) 0.0382(9) 0.0067(7) 0.0115(8) 0.0047(7)
C5 0.0450(10) 0.0347(9) 0.0378(9) 0.0084(7) 0.0113(8) 0.0033(7)
C6 0.0460(10) 0.0395(10) 0.0389(9) 0.0087(7) 0.0122(8) 0.0055(8)
C7 0.0474(11) 0.0400(10) 0.0397(10) 0.0081(8) 0.0125(8) 0.0068(8)
C8 0.0469(10) 0.0380(10) 0.0372(9) 0.0076(7) 0.0093(8) 0.0084(8)
C9 0.0434(10) 0.0379(9) 0.0426(10) 0.0098(8) 0.0111(8) 0.0030(8)
C10 0.0700(15) 0.0490(12) 0.0476(12) 0.0004(9) 0.0254(11) -0.0106(10)
C11 0.0737(16) 0.0466(12) 0.0541(13) -0.0010(10) 0.0239(11) -0.0141(11)
C12 0.0429(11) 0.0465(11) 0.0508(11) 0.0137(9) 0.0114(9) -0.0010(8)
C13 0.0553(12) 0.0488(11) 0.0497(11) 0.0090(9) 0.0229(10) 0.0032(9)
C14 0.0587(13) 0.0396(10) 0.0494(11) 0.0057(8) 0.0213(10) 0.0041(9)
C15 0.0591(14) 0.0778(17) 0.0666(15) 0.0248(13) 0.0223(12) -0.0116(12)
C16 0.0474(11) 0.0330(9) 0.0487(11) 0.0059(8) 0.0136(9) 0.0075(8)
C17 0.0685(14) 0.0373(10) 0.0546(12) 0.0078(9) 0.0181(11) 0.0027(9)
C18 0.0655(15) 0.0392(11) 0.0771(16) 0.0140(11) 0.0174(12) 0.0001(10)
C19 0.0619(14) 0.0373(11) 0.0775(17) -0.0028(10) 0.0048(12) -0.0003(10)
C20 0.0842(18) 0.0488(13) 0.0545(13) -0.0057(10) 0.0137(12) 0.0077(12)
C21 0.0676(14) 0.0421(11) 0.0508(12) 0.0030(9) 0.0183(10) 0.0078(10)
C22 0.0489(11) 0.0370(9) 0.0455(10) 0.0077(8) 0.0195(8) 0.0041(8)
C23 0.0760(17) 0.0629(15) 0.0539(13) 0.0127(11) 0.0108(12) -0.0113(12)
C24 0.089(2) 0.0580(16) 0.0776(19) -0.0075(14) 0.0234(16) -0.0209(14)
C25 0.087(2) 0.0393(13) 0.136(3) 0.0162(16) 0.035(2) -0.0016(13)
C26 0.103(3) 0.0627(19) 0.150(4) 0.062(2) 0.005(2) 0.0018(17)
C27 0.0795(18) 0.0576(15) 0.0794(18) 0.0324(13) -0.0035(14) -0.0058(13)
C28 0.0545(12) 0.0524(12) 0.0454(11) 0.0127(9) 0.0167(9) 0.0127(9)
C29 0.0844(18) 0.0514(13) 0.0600(14) 0.0090(11) 0.0271(13) 0.0035(12)
C30 0.0796(12) 0.0605(10) 0.0526(9) 0.0119(8) 0.0219(9) 0.0158(9)
C31 0.0773(18) 0.091(2) 0.0651(16) 0.0226(15) 0.0314(14) 0.0275(16)
C32 0.088(2) 0.103(3) 0.100(2) 0.046(2) 0.0242(19) 0.0189(19)
C33 0.0542(11) 0.0364(9) 0.0362(9) 0.0073(7) 0.0128(8) 0.0082(8)
C34 0.0585(13) 0.0448(11) 0.0606(13) 0.0149(10) 0.0181(10) 0.0116(9)
C35 0.0838(18) 0.0459(12) 0.0698(15) 0.0190(11) 0.0285(13) 0.0258(12)
C36 0.100(2) 0.0353(10) 0.0469(12) 0.0079(9) 0.0211(12) 0.0119(11)
C37 0.0721(15) 0.0446(12) 0.0493(12) -0.0010(9) 0.0081(11) -0.0038(10)
C38 0.0602(13) 0.0443(11) 0.0461(11) 0.0024(9) 0.0098(10) 0.0099(9)
C39 0.163(4) 0.0427(14) 0.085(2) 0.0052(14) 0.022(2) -0.0049(18)
F1 0.0813(9) 0.0425(7) 0.0682(8) 0.0214(6) 0.0297(7) 0.0162(6)
F2 0.0546(8) 0.0714(9) 0.0459(7) -0.0005(6) 0.0102(6) -0.0055(6)
N1 0.0466(9) 0.0318(7) 0.0388(8) 0.0063(6) 0.0125(7) 0.0036(6)
N2 0.0470(9) 0.0346(8) 0.0399(8) 0.0076(6) 0.0132(7) 0.0040(6)
N3 0.0474(9) 0.0333(8) 0.0395(8) 0.0070(6) 0.0123(7) 0.0050(6)
O1 0.0604(10) 0.0559(9) 0.0615(10) 0.0131(7) 0.0203(8) -0.0125(7)
O2 0.137(2) 0.0330(8) 0.0849(13) 0.0062(8) 0.0268(13) 0.0131(10)
O3 0.144(2) 0.0710(13) 0.0755(14) 0.0039(10) 0.0523(14) 0.0140(13)
O4 0.0790(11) 0.0654(9) 0.0548(8) 0.0068(7) 0.0251(8) 0.0159(7)

loop_
_atom_type_symbol
_atom_type_description
_atom_type_scat_dispersion_real
_atom_type_scat_dispersion_imag
_atom_type_scat_source
C C 0.0033 0.0016 'International Tables Vol C Tables 4.2.6.8 and 6.1.1.4'
H H 0.0000 0.0000 'International Tables Vol C Tables 4.2.6.8 and 6.1.1.4'
B B 0.0013 0.0007 'International Tables Vol C Tables 4.2.6.8 and 6.1.1.4'
N N 0.0061 0.0033 'International Tables Vol C Tables 4.2.6.8 and 6.1.1.4'
O O 0.0106 0.0060 'International Tables Vol C Tables 4.2.6.8 and 6.1.1.4'
F F 0.0171 0.0103 'International Tables Vol C Tables 4.2.6.8 and 6.1.1.4'

loop_
_geom_angle_atom_site_label_1
_geom_angle_atom_site_label_2
_geom_angle_atom_site_label_3
_geom_angle
F1 B1 F2 111.65(18)
F1 B1 N3 109.87(17)
F2 B1 N3 108.74(17)
F1 B1 N1 109.88(17)
F2 B1 N1 108.89(17)
N3 B1 N1 107.72(15)
N1 C1 C2 108.63(16)
N1 C1 C9 126.96(17)
C2 C1 C9 124.41(17)
C3 C2 C1 109.30(17)
C3 C2 H2 125.3
C1 C2 H2 125.3
C2 C3 C4 105.39(16)
C2 C3 C16 128.54(17)
C4 C3 C16 125.97(18)
N2 C4 N1 125.14(16)
N2 C4 C3 125.40(17)
N1 C4 C3 109.43(16)
N2 C5 N3 124.62(17)
N2 C5 C6 125.55(17)
N3 C5 C6 109.78(16)
C7 C6 C5 106.69(17)
C7 C6 C22 130.91(18)
C5 C6 C22 121.99(17)
C6 C7 C8 106.76(17)
C6 C7 C28 122.85(19)
C8 C7 C28 130.19(18)
N3 C8 C7 109.33(16)
N3 C8 C33 123.12(17)
C7 C8 C33 127.44(17)
C14 C9 C10 116.59(18)
C14 C9 C1 118.90(18)
C10 C9 C1 124.51(18)
C11 C10 C9 121.3(2)
C11 C10 H10 119.3
C9 C10 H10 119.3
C10 C11 C12 121.0(2)
C10 C11 H11 119.5
C12 C11 H11 119.5
O1 C12 C11 116.03(19)
O1 C12 C13 124.98(19)
C11 C12 C13 118.99(19)
C14 C13 C12 119.68(19)
C14 C13 H13 120.2
C12 C13 H13 120.2
C13 C14 C9 122.41(19)
C13 C14 H14 118.8
C9 C14 H14 118.8
O1 C15 H15A 109.5
O1 C15 H15B 109.5
H15A C15 H15B 109.5
O1 C15 H15C 109.5
H15A C15 H15C 109.5
H15B C15 H15C 109.5
C21 C16 C17 117.75(19)
C21 C16 C3 119.88(19)
C17 C16 C3 122.36(18)
C18 C17 C16 120.8(2)
C18 C17 H17 119.6
C16 C17 H17 119.6
C19 C18 C17 120.8(2)
C19 C18 H18 119.6
C17 C18 H18 119.6
C18 C19 C20 119.2(2)
C18 C19 H19 120.4
C20 C19 H19 120.4
C21 C20 C19 120.6(2)
C21 C20 H20 119.7
C19 C20 H20 119.7
C20 C21 C16 120.8(2)
C20 C21 H21 119.6
C16 C21 H21 119.6
C27 C22 C23 118.7(2)
C27 C22 C6 119.7(2)
C23 C22 C6 121.4(2)
C24 C23 C22 121.1(3)
C24 C23 H23 119.5
C22 C23 H23 119.5
C25 C24 C23 119.9(3)
C25 C24 H24 120.0
C23 C24 H24 120.0
C26 C25 C24 119.9(3)
C26 C25 H25 120.0
C24 C25 H25 120.0
C25 C26 C27 120.3(3)
C25 C26 H26 119.9
C27 C26 H26 119.9
C22 C27 C26 120.0(3)
C22 C27 H27 120.0
C26 C27 H27 120.0
C29 C28 C7 131.7(2)
C29 C28 H28 114.2
C7 C28 H28 114.2
C28 C29 C30 125.1(2)
C28 C29 H29 117.5
C30 C29 H29 117.5
O3 C30 O4 125.2(3)
O3 C30 C29 123.4(3)
O4 C30 C29 111.3(2)
C32 C31 O4 109.4(2)
C32 C31 H31A 109.8
O4 C31 H31A 109.8
C32 C31 H31B 109.8
O4 C31 H31B 109.8
H31A C31 H31B 108.2
C31 C32 H32A 109.5
C31 C32 H32B 109.5
H32A C32 H32B 109.5
C31 C32 H32C 109.5
H32A C32 H32C 109.5
H32B C32 H32C 109.5
C38 C33 C34 117.83(19)
C38 C33 C8 123.39(19)
C34 C33 C8 118.78(19)
C35 C34 C33 121.1(2)
C35 C34 H34 119.5
C33 C34 H34 119.4
C34 C35 C36 120.2(2)
C34 C35 H35 119.9
C36 C35 H35 119.9
O2 C36 C35 115.7(2)
O2 C36 C37 124.4(3)
C35 C36 C37 119.9(2)
C38 C37 C36 119.3(2)
C38 C37 H37 120.4
C36 C37 H37 120.4
C33 C38 C37 121.7(2)
C33 C38 H38 119.2
C37 C38 H38 119.2
O2 C39 H39A 109.5
O2 C39 H39B 109.5
H39A C39 H39B 109.5
O2 C39 H39C 109.5
H39A C39 H39C 109.5
H39B C39 H39C 109.5
C1 N1 C4 107.24(15)
C1 N1 B1 132.06(16)
C4 N1 B1 120.67(15)
C4 N2 C5 120.30(16)
C8 N3 C5 107.40(15)
C8 N3 B1 131.05(16)
C5 N3 B1 121.53(15)
C12 O1 C15 118.67(18)
C36 O2 C39 117.8(3)
C30 O4 C31 115.0(2)

loop_
_geom_bond_atom_site_label_1
_geom_bond_atom_site_label_2
_geom_bond_distance
B1 F1 1.374(3)
B1 F2 1.376(3)
B1 N3 1.562(3)
B1 N1 1.575(3)
C1 N1 1.365(2)
C1 C2 1.426(3)
C1 C9 1.459(3)
C2 C3 1.369(3)
C2 H2 0.9300
C3 C4 1.440(2)
C3 C16 1.468(3)
C4 N2 1.309(2)
C4 N1 1.396(2)
C5 N2 1.331(2)
C5 N3 1.384(2)
C5 C6 1.408(3)
C6 C7 1.398(3)
C6 C22 1.474(3)
C7 C8 1.428(3)
C7 C28 1.455(3)
C8 N3 1.364(2)
C8 C33 1.469(3)
C9 C14 1.393(3)
C9 C10 1.396(3)
C10 C11 1.376(3)
C10 H10 0.9300
C11 C12 1.379(3)
C11 H11 0.9300
C12 O1 1.355(2)
C12 C13 1.384(3)
C13 C14 1.380(3)
C13 H13 0.9300
C14 H14 0.9300
C15 O1 1.418(3)
C15 H15A 0.9600
C15 H15B 0.9600
C15 H15C 0.9600
C16 C21 1.390(3)
C16 C17 1.391(3)
C17 C18 1.382(3)
C17 H17 0.9300
C18 C19 1.367(4)
C18 H18 0.9300
C19 C20 1.375(4)
C19 H19 0.9300
C20 C21 1.381(3)
C20 H20 0.9300
C21 H21 0.9300
C22 C27 1.368(3)
C22 C23 1.380(3)
C23 C24 1.370(4)
C23 H23 0.9300
C24 C25 1.361(5)
C24 H24 0.9300
C25 C26 1.364(5)
C25 H25 0.9300
C26 C27 1.389(4)
C26 H26 0.9300
C27 H27 0.9300
C28 C29 1.294(3)
C28 H28 0.9300
C29 C30 1.505(3)
C29 H29 0.9300
C30 O3 1.158(3)
C30 O4 1.342(3)
C31 C32 1.462(5)
C31 O4 1.476(3)
C31 H31A 0.9700
C31 H31B 0.9700
C32 H32A 0.9600
C32 H32B 0.9600
C32 H32C 0.9600
C33 C38 1.381(3)
C33 C34 1.398(3)
C34 C35 1.375(3)
C34 H34 0.9300
C35 C36 1.381(4)
C35 H35 0.9300
C36 O2 1.370(3)
C36 C37 1.386(4)
C37 C38 1.388(3)
C37 H37 0.9300
C38 H38 0.9300
C39 O2 1.423(4)
C39 H39A 0.9600
C39 H39B 0.9600
C39 H39C 0.9600
